data_7047862
loop_
_publ_author_name
'Ignaszak, Anna'
'Patterson, Nigel'
'Radtke, Mariusz'
'Elsegood, Mark R. J.'
'Frese, Josef W. A.'
'Lipman, Joah L. Z. F.'
'Yamato, Takehiko'
'Sanz, Sergio'
'Brechin, Euan K.'
'Prior, Timothy J.'
'Redshaw, Carl'

_publ_section_title
;
 Vanadyl sulfates: molecular structure, magnetism and electrochemical
 activity.
;
_journal_issue 44
_journal_name_full 'Dalton transactions (Cambridge, England : 2003)'
_journal_page_first 15983
_journal_page_last 15993
_journal_paper_doi 10.1039/c8dt03626h
_journal_volume 47
_journal_year 2018
_chemical_formula_moiety 'C8 H24 O19 V6 2-, 2(C6 H16 N 1+)'
_chemical_formula_sum 'C20 H56 N2 O19 V6'
_chemical_formula_weight 934.30
_space_group_crystal_system monoclinic
_space_group_IT_number 14
_space_group_name_Hall '-P 2yn'
_space_group_name_H-M_alt 'P 1 21/n 1'
_symmetry_space_group_name_Hall '-P 2yn'
_symmetry_space_group_name_H-M 'P 1 21/n 1'
_atom_sites_solution_hydrogens geom
_atom_sites_solution_primary direct
_atom_sites_solution_secondary difmap
_audit_creation_method SHELXL-2017/1
_audit_update_record
;
2017-09-13 deposited with the CCDC.
2018-10-22 downloaded from the CCDC.
;
_cell_angle_alpha 90
_cell_angle_beta 100.0588(10)
_cell_angle_gamma 90
_cell_formula_units_Z 2
_cell_length_a 11.3807(2)
_cell_length_b 10.7803(2)
_cell_length_c 15.5914(2)
_cell_measurement_reflns_used 24467
_cell_measurement_temperature 120(2)
_cell_measurement_theta_max 27.48
_cell_measurement_theta_min 2.91
_cell_volume 1883.47(5)
_computing_cell_refinement 'DENZO (Otwinowski & Minor, 1997) & COLLECT'
_computing_data_collection 'COLLECT (Hooft, R.W.W., 1998)'
_computing_data_reduction 'DENZO & COLLECT'
_computing_molecular_graphics 'Bruker SHELXTL'
_computing_publication_material 'Bruker SHELXTL and local programs'
_computing_structure_refinement 'SHELXL-2017/1 (Sheldrick, 2017)'
_computing_structure_solution 'SHELXS-97 (Sheldrick, 2008)'
_diffrn_ambient_temperature 120(2)
_diffrn_detector_area_resol_mean '4096x4096pixels / 62x62mm'
_diffrn_measured_fraction_theta_full 0.996
_diffrn_measured_fraction_theta_max 0.994
_diffrn_measurement_device_type 'Bruker-Nonius APEX II CCD camera on \k-goniostat'
_diffrn_measurement_method '\f & \w scans'
_diffrn_radiation_monochromator '10cm confocal mirrors'
_diffrn_radiation_source 'Bruker-Nonius FR591 rotating anode'
_diffrn_radiation_type MoK\a
_diffrn_radiation_wavelength 0.71073
_diffrn_reflns_av_R_equivalents 0.0509
_diffrn_reflns_av_unetI/netI 0.0456
_diffrn_reflns_Laue_measured_fraction_full 0.996
_diffrn_reflns_Laue_measured_fraction_max 0.994
_diffrn_reflns_limit_h_max 13
_diffrn_reflns_limit_h_min -14
_diffrn_reflns_limit_k_max 13
_diffrn_reflns_limit_k_min -13
_diffrn_reflns_limit_l_max 20
_diffrn_reflns_limit_l_min -20
_diffrn_reflns_number 16623
_diffrn_reflns_point_group_measured_fraction_full 0.996
_diffrn_reflns_point_group_measured_fraction_max 0.994
_diffrn_reflns_theta_full 25.242
_diffrn_reflns_theta_max 27.525
_diffrn_reflns_theta_min 3.079
_exptl_absorpt_coefficient_mu 1.500
_exptl_absorpt_correction_T_max 0.915
_exptl_absorpt_correction_T_min 0.865
_exptl_absorpt_correction_type multi-scan
_exptl_absorpt_process_details 'SADABS v2007/2, Sheldrick, G.M., (2007)'
_exptl_crystal_colour 'dark green'
_exptl_crystal_density_diffrn 1.647
_exptl_crystal_density_method 'not measured'
_exptl_crystal_description block
_exptl_crystal_F_000 960
_exptl_crystal_recrystallization_method 'Re-crystallisation from solvent: acetonitrile'
_exptl_crystal_size_max 0.100
_exptl_crystal_size_mid 0.090
_exptl_crystal_size_min 0.060
_refine_diff_density_max 0.441
_refine_diff_density_min -0.361
_refine_diff_density_rms 0.094
_refine_ls_extinction_method none
_refine_ls_goodness_of_fit_ref 1.072
_refine_ls_hydrogen_treatment constr
_refine_ls_matrix_type full
_refine_ls_number_parameters 221
_refine_ls_number_reflns 4310
_refine_ls_number_restraints 0
_refine_ls_restrained_S_all 1.072
_refine_ls_R_factor_all 0.0473
_refine_ls_R_factor_gt 0.0396
_refine_ls_shift/su_max 0.001
_refine_ls_shift/su_mean 0.000
_refine_ls_structure_factor_coef Fsqd
_refine_ls_weighting_details 'w=1/[\s^2^(Fo^2^)+4.5572P] where P=(Fo^2^+2Fc^2^)/3'
_refine_ls_weighting_scheme calc
_refine_ls_wR_factor_gt 0.0844
_refine_ls_wR_factor_ref 0.0890
_reflns_Friedel_coverage 0.000
_reflns_number_gt 3816
_reflns_number_total 4310
_reflns_threshold_expression 'I > 2\s(I)'
_cod_data_source_file c8dt03626h2.cif
_cod_data_source_block 6
_cod_depositor_comments 'Adding full bibliography for 7047857--7047863.cif.'
_cod_original_cell_volume 1883.46(5)
_cod_database_code 7047862
_shelx_shelxl_version_number 2017/1
_shelx_space_group_comment
; 
The symmetry employed for this shelxl refinement is uniquely defined 
by the following loop, which should always be used as a source of 
symmetry information in preference to the above space-group names. 
They are only intended as comments. 
;
_shelx_estimated_absorpt_t_min 0.865
_shelx_estimated_absorpt_t_max 0.915

loop_
_space_group_symop_operation_xyz
'x, y, z'
'-x+1/2, y+1/2, -z+1/2'
'-x, -y, -z'
'x-1/2, -y-1/2, z-1/2'

loop_
_atom_site_label
_atom_site_type_symbol
_atom_site_fract_x
_atom_site_fract_y
_atom_site_fract_z
_atom_site_U_iso_or_equiv
_atom_site_adp_type
_atom_site_occupancy
_atom_site_site_symmetry_order
_atom_site_calc_flag
_atom_site_refinement_flags_posn
_atom_site_refinement_flags_adp
_atom_site_refinement_flags_occupancy
V1 V 1.05343(4) 0.30231(4) 0.48263(3) 0.01176(11) Uani 1 1 d . . .
O1 O 1.08130(17) 0.15580(17) 0.48248(12) 0.0174(4) Uani 1 1 d . . .
V2 V 0.83491(4) 0.47357(4) 0.39171(3) 0.01257(11) Uani 1 1 d . . .
O2 O 0.72102(17) 0.45610(18) 0.31683(12) 0.0196(4) Uani 1 1 d . . .
V3 V 1.10756(4) 0.55648(4) 0.40012(3) 0.01153(11) Uani 1 1 d . . .
O3 O 1.18942(17) 0.58180(17) 0.32702(12) 0.0167(4) Uani 1 1 d . . .
O4 O 1.12772(16) 0.36786(16) 0.40809(11) 0.0143(4) Uani 1 1 d . . .
O5 O 1.17462(16) 0.34542(16) 0.58314(11) 0.0140(4) Uani 1 1 d . . .
C5 C 1.2069(3) 0.2610(3) 0.65391(18) 0.0209(6) Uani 1 1 d . . .
H5A H 1.148670 0.266732 0.693248 0.031 Uiso 1 1 calc R U .
H5B H 1.286368 0.282197 0.685764 0.031 Uiso 1 1 calc R U .
H5C H 1.207676 0.176286 0.631300 0.031 Uiso 1 1 calc R U .
O6 O 0.94202(16) 0.29842(16) 0.57672(11) 0.0129(4) Uani 1 1 d . . .
O7 O 0.89897(16) 0.29996(16) 0.40256(11) 0.0139(4) Uani 1 1 d . . .
C7 C 0.8175(3) 0.1984(3) 0.40188(18) 0.0201(6) Uani 1 1 d . . .
H7A H 0.862509 0.120802 0.413012 0.030 Uiso 1 1 calc R U .
H7B H 0.765326 0.193851 0.344893 0.030 Uiso 1 1 calc R U .
H7C H 0.769043 0.210998 0.447287 0.030 Uiso 1 1 calc R U .
O8 O 0.76265(15) 0.44347(16) 0.49833(11) 0.0136(4) Uani 1 1 d . . .
C8 C 0.6521(2) 0.5027(3) 0.50417(18) 0.0203(6) Uani 1 1 d . . .
H8A H 0.620160 0.468290 0.553557 0.030 Uiso 1 1 calc R U .
H8B H 0.595143 0.488335 0.450267 0.030 Uiso 1 1 calc R U .
H8C H 0.665208 0.591995 0.512703 0.030 Uiso 1 1 calc R U .
O9 O 0.95997(16) 0.51548(16) 0.32040(11) 0.0131(4) Uani 1 1 d . . .
C9 C 0.9631(3) 0.4465(3) 0.24267(17) 0.0186(6) Uani 1 1 d . . .
H9A H 1.022477 0.482831 0.211563 0.028 Uiso 1 1 calc R U .
H9B H 0.884316 0.449070 0.205367 0.028 Uiso 1 1 calc R U .
H9C H 0.984562 0.360186 0.257738 0.028 Uiso 1 1 calc R U .
O10 O 1.000000 0.500000 0.500000 0.0117(5) Uani 1 2 d S . P
N1 N 0.8597(2) 0.1192(2) 0.67744(14) 0.0159(5) Uani 1 1 d . . .
H1 H 0.880143 0.194980 0.646064 0.019 Uiso 1 1 calc R U .
C10 C 0.7500(3) 0.0641(3) 0.62325(19) 0.0222(6) Uani 1 1 d . . .
H10A H 0.717663 -0.000834 0.657482 0.027 Uiso 1 1 calc R U .
H10B H 0.772264 0.024175 0.571188 0.027 Uiso 1 1 calc R U .
C11 C 0.6541(3) 0.1603(3) 0.5943(2) 0.0279(7) Uani 1 1 d . . .
H11A H 0.687191 0.227702 0.563709 0.042 Uiso 1 1 calc R U .
H11B H 0.625545 0.193755 0.645412 0.042 Uiso 1 1 calc R U .
H11C H 0.587440 0.121635 0.555121 0.042 Uiso 1 1 calc R U .
C12 C 0.8368(3) 0.1614(3) 0.76492(18) 0.0225(6) Uani 1 1 d . . .
H12A H 0.812383 0.089130 0.796829 0.027 Uiso 1 1 calc R U .
H12B H 0.770069 0.221523 0.756405 0.027 Uiso 1 1 calc R U .
C13 C 0.9450(3) 0.2212(3) 0.8193(2) 0.0308(7) Uani 1 1 d . . .
H13A H 0.974971 0.287118 0.785559 0.046 Uiso 1 1 calc R U .
H13B H 1.007424 0.158648 0.835534 0.046 Uiso 1 1 calc R U .
H13C H 0.922828 0.256682 0.872121 0.046 Uiso 1 1 calc R U .
C14 C 0.9645(2) 0.0315(2) 0.68295(18) 0.0185(6) Uani 1 1 d . . .
H14A H 0.978330 0.013716 0.623210 0.022 Uiso 1 1 calc R U .
H14B H 1.036709 0.073361 0.714580 0.022 Uiso 1 1 calc R U .
C15 C 0.9485(3) -0.0900(3) 0.72795(19) 0.0235(6) Uani 1 1 d . . .
H15A H 0.881584 -0.135828 0.694220 0.035 Uiso 1 1 calc R U .
H15B H 0.931882 -0.073473 0.786481 0.035 Uiso 1 1 calc R U .
H15C H 1.021549 -0.139415 0.732312 0.035 Uiso 1 1 calc R U .

loop_
_atom_site_aniso_label
_atom_site_aniso_U_11
_atom_site_aniso_U_22
_atom_site_aniso_U_33
_atom_site_aniso_U_23
_atom_site_aniso_U_13
_atom_site_aniso_U_12
V1 0.0118(2) 0.0108(2) 0.0129(2) -0.00017(16) 0.00255(16) 0.00101(16)
O1 0.0223(10) 0.0116(9) 0.0184(9) -0.0001(7) 0.0040(8) 0.0016(7)
V2 0.0112(2) 0.0138(2) 0.0121(2) -0.00003(16) 0.00062(16) -0.00015(16)
O2 0.0168(10) 0.0220(10) 0.0187(9) -0.0007(8) -0.0003(8) -0.0014(8)
V3 0.0115(2) 0.0114(2) 0.0123(2) 0.00062(16) 0.00371(16) 0.00004(16)
O3 0.0182(10) 0.0166(9) 0.0166(9) 0.0010(7) 0.0067(7) 0.0005(7)
O4 0.0152(9) 0.0140(9) 0.0146(8) -0.0005(7) 0.0046(7) 0.0016(7)
O5 0.0123(9) 0.0136(9) 0.0155(9) 0.0035(7) 0.0012(7) 0.0031(7)
C5 0.0216(14) 0.0171(13) 0.0208(13) 0.0068(11) -0.0051(11) 0.0031(11)
O6 0.0135(9) 0.0133(9) 0.0120(8) 0.0005(7) 0.0026(7) -0.0002(7)
O7 0.0138(9) 0.0136(9) 0.0143(8) -0.0007(7) 0.0021(7) -0.0022(7)
C7 0.0191(14) 0.0184(14) 0.0227(13) -0.0023(11) 0.0033(11) -0.0048(11)
O8 0.0084(9) 0.0169(9) 0.0153(8) -0.0004(7) 0.0013(7) 0.0022(7)
C8 0.0109(13) 0.0278(15) 0.0227(13) 0.0018(12) 0.0040(10) 0.0031(11)
O9 0.0134(9) 0.0149(9) 0.0109(8) -0.0019(7) 0.0019(7) 0.0007(7)
C9 0.0239(15) 0.0193(14) 0.0131(12) -0.0048(10) 0.0049(10) -0.0031(11)
O10 0.0113(12) 0.0121(12) 0.0124(11) 0.0019(10) 0.0041(9) -0.0008(9)
N1 0.0185(12) 0.0131(11) 0.0168(11) 0.0012(9) 0.0050(9) -0.0007(9)
C10 0.0184(14) 0.0212(14) 0.0263(14) 0.0004(12) 0.0022(11) -0.0049(11)
C11 0.0221(16) 0.0283(16) 0.0328(16) 0.0061(13) 0.0032(13) -0.0001(12)
C12 0.0341(17) 0.0164(14) 0.0206(13) 0.0010(11) 0.0145(12) 0.0009(12)
C13 0.048(2) 0.0214(15) 0.0223(15) 0.0000(12) 0.0053(14) 0.0070(14)
C14 0.0167(14) 0.0171(13) 0.0219(13) 0.0030(11) 0.0039(11) 0.0029(10)
C15 0.0266(16) 0.0165(14) 0.0282(15) 0.0038(12) 0.0070(12) 0.0045(11)

loop_
_atom_type_symbol
_atom_type_description
_atom_type_scat_dispersion_real
_atom_type_scat_dispersion_imag
_atom_type_scat_source
C C 0.0033 0.0016 'International Tables Vol C Tables 4.2.6.8 and 6.1.1.4'
H H 0.0000 0.0000 'International Tables Vol C Tables 4.2.6.8 and 6.1.1.4'
O O 0.0106 0.0060 'International Tables Vol C Tables 4.2.6.8 and 6.1.1.4'
V V 0.3005 0.5294 'International Tables Vol C Tables 4.2.6.8 and 6.1.1.4'
N N 0.0061 0.0033 'International Tables Vol C Tables 4.2.6.8 and 6.1.1.4'

loop_
_geom_angle_atom_site_label_1
_geom_angle_atom_site_label_2
_geom_angle_atom_site_label_3
_geom_angle
_geom_angle_site_symmetry_1
_geom_angle_site_symmetry_3
O1 V1 O4 106.50(9) . .
O1 V1 O5 97.05(9) . .
O4 V1 O5 94.79(8) . .
O1 V1 O7 98.08(9) . .
O4 V1 O7 93.85(8) . .
O5 V1 O7 159.67(8) . .
O1 V1 O6 97.15(8) . .
O4 V1 O6 156.34(8) . .
O5 V1 O6 82.66(7) . .
O7 V1 O6 82.05(7) . .
O1 V1 O10 171.17(7) . .
O4 V1 O10 82.29(6) . .
O5 V1 O10 81.12(5) . .
O7 V1 O10 81.85(5) . .
O6 V1 O10 74.07(5) . .
O2 V2 O5 101.17(9) . 3_766
O2 V2 O9 100.68(9) . .
O5 V2 O9 87.53(7) 3_766 .
O2 V2 O7 100.86(9) . .
O5 V2 O7 157.97(7) 3_766 .
O9 V2 O7 88.53(7) . .
O2 V2 O8 100.89(9) . .
O5 V2 O8 87.20(7) 3_766 .
O9 V2 O8 158.40(7) . .
O7 V2 O8 88.55(7) . .
O2 V2 O10 179.69(8) . .
O5 V2 O10 78.55(5) 3_766 .
O9 V2 O10 79.18(5) . .
O7 V2 O10 79.42(5) . .
O8 V2 O10 79.24(5) . .
O3 V3 O6 104.17(9) . 3_766
O3 V3 O9 97.28(9) . .
O6 V3 O9 93.55(8) 3_766 .
O3 V3 O8 97.08(9) . 3_766
O6 V3 O8 93.35(8) 3_766 3_766
O9 V3 O8 162.03(8) . 3_766
O3 V3 O4 97.95(8) . .
O6 V3 O4 157.89(8) 3_766 .
O9 V3 O4 83.62(7) . .
O8 V3 O4 83.75(7) 3_766 .
O3 V3 O10 173.79(7) . .
O6 V3 O10 82.04(6) 3_766 .
O9 V3 O10 82.35(5) . .
O8 V3 O10 82.21(5) 3_766 .
O4 V3 O10 75.85(5) . .
V1 O4 V3 112.91(9) . .
C5 O5 V1 121.22(16) . .
C5 O5 V2 119.09(16) . 3_766
V1 O5 V2 109.56(8) . 3_766
O5 C5 H5A 109.5 . .
O5 C5 H5B 109.5 . .
H5A C5 H5B 109.5 . .
O5 C5 H5C 109.5 . .
H5A C5 H5C 109.5 . .
H5B C5 H5C 109.5 . .
V3 O6 V1 112.84(9) 3_766 .
C7 O7 V1 121.24(16) . .
C7 O7 V2 119.17(16) . .
V1 O7 V2 108.21(8) . .
O7 C7 H7A 109.5 . .
O7 C7 H7B 109.5 . .
H7A C7 H7B 109.5 . .
O7 C7 H7C 109.5 . .
H7A C7 H7C 109.5 . .
H7B C7 H7C 109.5 . .
C8 O8 V3 119.64(16) . 3_766
C8 O8 V2 118.30(15) . .
V3 O8 V2 107.94(8) 3_766 .
O8 C8 H8A 109.5 . .
O8 C8 H8B 109.5 . .
H8A C8 H8B 109.5 . .
O8 C8 H8C 109.5 . .
H8A C8 H8C 109.5 . .
H8B C8 H8C 109.5 . .
C9 O9 V3 120.72(16) . .
C9 O9 V2 118.60(16) . .
V3 O9 V2 108.20(8) . .
O9 C9 H9A 109.5 . .
O9 C9 H9B 109.5 . .
H9A C9 H9B 109.5 . .
O9 C9 H9C 109.5 . .
H9A C9 H9C 109.5 . .
H9B C9 H9C 109.5 . .
V3 O10 V3 180.0 3_766 .
V3 O10 V1 91.050(16) 3_766 .
V3 O10 V1 88.949(15) . .
V3 O10 V1 88.951(16) 3_766 3_766
V3 O10 V1 91.050(15) . 3_766
V1 O10 V1 180.00(2) . 3_766
V3 O10 V2 89.934(15) 3_766 3_766
V3 O10 V2 90.065(15) . 3_766
V1 O10 V2 90.138(15) . 3_766
V1 O10 V2 89.864(15) 3_766 3_766
V3 O10 V2 90.065(15) 3_766 .
V3 O10 V2 89.935(15) . .
V1 O10 V2 89.863(15) . .
V1 O10 V2 90.136(15) 3_766 .
V2 O10 V2 180.0 3_766 .
C10 N1 C12 111.8(2) . .
C10 N1 C14 110.7(2) . .
C12 N1 C14 113.4(2) . .
C10 N1 H1 106.8 . .
C12 N1 H1 106.8 . .
C14 N1 H1 106.8 . .
N1 C10 C11 112.4(2) . .
N1 C10 H10A 109.1 . .
C11 C10 H10A 109.1 . .
N1 C10 H10B 109.1 . .
C11 C10 H10B 109.1 . .
H10A C10 H10B 107.9 . .
C10 C11 H11A 109.5 . .
C10 C11 H11B 109.5 . .
H11A C11 H11B 109.5 . .
C10 C11 H11C 109.5 . .
H11A C11 H11C 109.5 . .
H11B C11 H11C 109.5 . .
N1 C12 C13 112.6(2) . .
N1 C12 H12A 109.1 . .
C13 C12 H12A 109.1 . .
N1 C12 H12B 109.1 . .
C13 C12 H12B 109.1 . .
H12A C12 H12B 107.8 . .
C12 C13 H13A 109.5 . .
C12 C13 H13B 109.5 . .
H13A C13 H13B 109.5 . .
C12 C13 H13C 109.5 . .
H13A C13 H13C 109.5 . .
H13B C13 H13C 109.5 . .
C15 C14 N1 114.2(2) . .
C15 C14 H14A 108.7 . .
N1 C14 H14A 108.7 . .
C15 C14 H14B 108.7 . .
N1 C14 H14B 108.7 . .
H14A C14 H14B 107.6 . .
C14 C15 H15A 109.5 . .
C14 C15 H15B 109.5 . .
H15A C15 H15B 109.5 . .
C14 C15 H15C 109.5 . .
H15A C15 H15C 109.5 . .
H15B C15 H15C 109.5 . .

loop_
_geom_bond_atom_site_label_1
_geom_bond_atom_site_label_2
_geom_bond_distance
_geom_bond_site_symmetry_2
V1 O1 1.6111(18) .
V1 O4 1.7054(18) .
V1 O5 1.9543(18) .
V1 O7 1.9704(18) .
V1 O6 2.1002(18) .
V1 O10 2.2455(4) .
V2 O2 1.5969(19) .
V2 O5 1.9970(18) 3_766
V2 O9 2.0047(18) .
V2 O7 2.0050(18) .
V2 O8 2.0056(18) .
V2 O10 2.3138(4) .
V3 O3 1.6163(18) .
V3 O6 1.7225(18) 3_766
V3 O9 1.9577(18) .
V3 O8 1.9676(17) 3_766
V3 O4 2.0476(18) .
V3 O10 2.2271(4) .
O5 C5 1.428(3) .
C5 H5A 0.9800 .
C5 H5B 0.9800 .
C5 H5C 0.9800 .
O7 C7 1.434(3) .
C7 H7A 0.9800 .
C7 H7B 0.9800 .
C7 H7C 0.9800 .
O8 C8 1.427(3) .
C8 H8A 0.9800 .
C8 H8B 0.9800 .
C8 H8C 0.9800 .
O9 C9 1.428(3) .
C9 H9A 0.9800 .
C9 H9B 0.9800 .
C9 H9C 0.9800 .
N1 C10 1.502(3) .
N1 C12 1.503(3) .
N1 C14 1.513(3) .
N1 H1 1.0000 .
C10 C11 1.516(4) .
C10 H10A 0.9900 .
C10 H10B 0.9900 .
C11 H11A 0.9800 .
C11 H11B 0.9800 .
C11 H11C 0.9800 .
C12 C13 1.512(4) .
C12 H12A 0.9900 .
C12 H12B 0.9900 .
C13 H13A 0.9800 .
C13 H13B 0.9800 .
C13 H13C 0.9800 .
C14 C15 1.512(4) .
C14 H14A 0.9900 .
C14 H14B 0.9900 .
C15 H15A 0.9800 .
C15 H15B 0.9800 .
C15 H15C 0.9800 .

loop_
_geom_hbond_atom_site_label_D
_geom_hbond_atom_site_label_H
_geom_hbond_atom_site_label_A
_geom_hbond_distance_DH
_geom_hbond_distance_HA
_geom_hbond_distance_DA
_geom_hbond_angle_DHA
_geom_hbond_publ_flag
N1 H1 O6 1.00 1.78 2.755(3) 163.4 yes

loop_
_geom_torsion_atom_site_label_1
_geom_torsion_atom_site_label_2
_geom_torsion_atom_site_label_3
_geom_torsion_atom_site_label_4
_geom_torsion
O1 V1 O4 V3 -178.52(9)
O5 V1 O4 V3 -79.70(10)
O7 V1 O4 V3 81.87(10)
O6 V1 O4 V3 2.9(3)
O10 V1 O4 V3 0.65(7)
C12 N1 C10 C11 68.9(3)
C14 N1 C10 C11 -163.5(2)
C10 N1 C12 C13 -178.0(2)
C14 N1 C12 C13 55.9(3)
C10 N1 C14 C15 -63.4(3)
C12 N1 C14 C15 63.3(3)
